data_2241851
loop_
_publ_author_name
'Moon, Suk-Hee'
'Kang, Donghyun'
'Park, Ki-Min'

_publ_section_title
;
 Crystal structure of
 <i>N</i>,<i>N</i>'-bis(pyridin-4-ylmethyl)cyclohexane-1,4-diammonium
 dichloride dihydrate
;
_journal_issue 10
_journal_name_full 'Acta Crystallographica Section E'
_journal_page_first 1453
_journal_page_last 1455
_journal_paper_doi 10.1107/S2056989016014626
_journal_volume 72
_journal_year 2016
_chemical_formula_iupac 'C18 H26 N4 2+, 2(Cl -), 2H2 O'
_chemical_formula_moiety 'C18 H26 N4, 2Cl, 2(H2 O)'
_chemical_formula_sum 'C18 H30 Cl2 N4 O2'
_chemical_formula_weight 405.36
_chemical_name_systematic
;
<i>N</i>,<i>N</i>'-Bis(pyridin-4-ylmethyl)cyclohexane-1,4-diammonium
dichloride dihydrate
;
_space_group_crystal_system monoclinic
_space_group_IT_number 14
_space_group_name_Hall '-P 2ybc'
_space_group_name_H-M_alt 'P 1 21/c 1'
_symmetry_space_group_name_Hall '-P 2ybc'
_symmetry_space_group_name_H-M 'P 1 21/c 1'
_atom_sites_solution_hydrogens mixed
_audit_creation_method SHELXL-2014/7
_cell_angle_alpha 90
_cell_angle_beta 108.7560(10)
_cell_angle_gamma 90
_cell_formula_units_Z 2
_cell_length_a 8.2739(2)
_cell_length_b 17.4955(5)
_cell_length_c 7.2365(2)
_cell_measurement_reflns_used 4837
_cell_measurement_temperature 173(2)
_cell_measurement_theta_max 28.34
_cell_measurement_theta_min 2.60
_cell_volume 991.90(5)
_computing_cell_refinement
;
SAINT (Bruker, 2013)
;
_computing_data_collection
;
APEX2 (Bruker, 2013)
;
_computing_data_reduction
;
SAINT (Bruker, 2013)
;
_computing_molecular_graphics
;
DIAMOND (Brandenburg, 2010)
;
_computing_publication_material
;
SHELXTL (Sheldrick, 2008)
;
_computing_structure_refinement
;
SHELXL2014 (Sheldrick, 2015)
;
_computing_structure_solution
;
SHELXS97 (Sheldrick, 2008)
;
_diffrn_ambient_temperature 173(2)
_diffrn_measured_fraction_theta_full 0.999
_diffrn_measured_fraction_theta_max 0.999
_diffrn_measurement_device_type 'Bruker APEXII CCD'
_diffrn_measurement_method '\f and \w scans'
_diffrn_radiation_type MoK\a
_diffrn_radiation_wavelength 0.71073
_diffrn_reflns_av_R_equivalents 0.0261
_diffrn_reflns_limit_h_max 11
_diffrn_reflns_limit_h_min -10
_diffrn_reflns_limit_k_max 18
_diffrn_reflns_limit_k_min -23
_diffrn_reflns_limit_l_max 9
_diffrn_reflns_limit_l_min -7
_diffrn_reflns_number 9616
_diffrn_reflns_theta_full 25.242
_diffrn_reflns_theta_max 28.369
_diffrn_reflns_theta_min 2.600
_exptl_absorpt_coefficient_mu 0.348
_exptl_absorpt_correction_T_max 0.7457
_exptl_absorpt_correction_T_min 0.6626
_exptl_absorpt_correction_type multi-scan
_exptl_absorpt_process_details
;
(SADABS; Bruker 2013)
;
_exptl_crystal_colour colourless
_exptl_crystal_density_diffrn 1.357
_exptl_crystal_description block
_exptl_crystal_F_000 432
_exptl_crystal_size_max 0.450
_exptl_crystal_size_mid 0.380
_exptl_crystal_size_min 0.280
_refine_diff_density_max 0.334
_refine_diff_density_min -0.275
_refine_ls_extinction_method none
_refine_ls_goodness_of_fit_ref 1.042
_refine_ls_hydrogen_treatment mixed
_refine_ls_matrix_type full
_refine_ls_number_parameters 134
_refine_ls_number_reflns 2475
_refine_ls_number_restraints 0
_refine_ls_restrained_S_all 1.042
_refine_ls_R_factor_all 0.0385
_refine_ls_R_factor_gt 0.0339
_refine_ls_shift/su_max 0.000
_refine_ls_shift/su_mean 0.000
_refine_ls_structure_factor_coef Fsqd
_refine_ls_weighting_details 'w=1/[\s^2^(Fo^2^)+(0.0443P)^2^+0.3432P] where P=(Fo^2^+2Fc^2^)/3'
_refine_ls_weighting_scheme calc
_refine_ls_wR_factor_gt 0.0854
_refine_ls_wR_factor_ref 0.0883
_reflns_number_gt 2199
_reflns_number_total 2475
_reflns_threshold_expression 'I > 2\s(I)'
_cod_data_source_file sj5507sup1.cif
_cod_data_source_block I
_cod_database_code 2241851
_shelx_space_group_comment
;
The symmetry employed for this shelxl refinement is uniquely defined
by the following loop, which should always be used as a source of
symmetry information in preference to the above space-group names.
They are only intended as comments.
;
_shelx_estimated_absorpt_t_min 0.859
_shelx_estimated_absorpt_t_max 0.909

loop_
_space_group_symop_operation_xyz
'x, y, z'
'-x, y+1/2, -z+1/2'
'-x, -y, -z'
'x, -y-1/2, z-1/2'

loop_
_atom_site_type_symbol
_atom_site_label
_atom_site_fract_x
_atom_site_fract_y
_atom_site_fract_z
_atom_site_U_iso_or_equiv
_atom_site_adp_type
_atom_site_calc_flag
_atom_site_occupancy
Cl Cl1 0.16235(4) 0.40135(2) 1.27614(5) 0.02515(11) Uani d 1
N N1 0.21335(12) 0.39798(6) 0.86785(16) 0.0163(2) Uani d 1
H H1NA 0.243(2) 0.3529(10) 0.836(2) 0.029(4) Uiso d 1
H H1NB 0.198(2) 0.3956(9) 0.993(3) 0.027(4) Uiso d 1
N N2 -0.38725(13) 0.28164(7) 0.67407(17) 0.0249(3) Uani d 1
C C1 0.48104(14) 0.58254(7) 0.96734(19) 0.0195(3) Uani d 1
H H1A 0.5016 0.5882 0.8406 0.023 Uiso calc 1
H H1B 0.4582 0.6339 1.0105 0.023 Uiso calc 1
C C2 0.32520(14) 0.53131(7) 0.94108(19) 0.0193(3) Uani d 1
H H2A 0.2981 0.5292 1.0647 0.023 Uiso calc 1
H H2B 0.2254 0.5530 0.8390 0.023 Uiso calc 1
C C3 0.36023(14) 0.45089(7) 0.88272(17) 0.0162(2) Uani d 1
H H3 0.3791 0.4532 0.7531 0.019 Uiso calc 1
C C4 0.05169(14) 0.42138(7) 0.71776(18) 0.0195(3) Uani d 1
H H4A 0.0688 0.4217 0.5885 0.023 Uiso calc 1
H H4B 0.0233 0.4741 0.7460 0.023 Uiso calc 1
C C5 -0.09626(14) 0.36983(7) 0.70865(17) 0.0172(2) Uani d 1
C C6 -0.25944(15) 0.39624(7) 0.60508(18) 0.0202(3) Uani d 1
H H6 -0.2743 0.4451 0.5446 0.024 Uiso calc 1
C C7 -0.39921(15) 0.35070(8) 0.59139(19) 0.0228(3) Uani d 1
H H7 -0.5094 0.3694 0.5196 0.027 Uiso calc 1
C C8 -0.23028(16) 0.25662(8) 0.7712(2) 0.0259(3) Uani d 1
H H8 -0.2191 0.2073 0.8291 0.031 Uiso calc 1
C C9 -0.08246(15) 0.29821(8) 0.79263(19) 0.0221(3) Uani d 1
H H9 0.0261 0.2778 0.8638 0.027 Uiso calc 1
O O1W 0.28682(13) 0.26372(6) 0.71524(16) 0.0265(2) Uani d 1
H H1WA 0.263(2) 0.2234(13) 0.743(3) 0.043(6) Uiso d 1
H H1WB 0.388(3) 0.2576(12) 0.707(3) 0.056(6) Uiso d 1

loop_
_atom_site_aniso_label
_atom_site_aniso_U_11
_atom_site_aniso_U_22
_atom_site_aniso_U_33
_atom_site_aniso_U_12
_atom_site_aniso_U_13
_atom_site_aniso_U_23
Cl1 0.02915(18) 0.02300(19) 0.02559(18) 0.00706(12) 0.01200(13) 0.00199(12)
N1 0.0129(4) 0.0159(5) 0.0193(5) -0.0018(4) 0.0040(4) -0.0008(4)
N2 0.0176(5) 0.0311(6) 0.0261(6) -0.0060(4) 0.0073(4) -0.0029(5)
C1 0.0153(5) 0.0144(6) 0.0260(6) -0.0004(4) 0.0027(5) -0.0002(5)
C2 0.0131(5) 0.0156(6) 0.0275(6) 0.0000(4) 0.0042(4) -0.0017(5)
C3 0.0129(5) 0.0158(6) 0.0197(6) -0.0025(4) 0.0049(4) -0.0009(4)
C4 0.0137(5) 0.0208(6) 0.0214(6) -0.0016(4) 0.0021(4) 0.0027(5)
C5 0.0154(5) 0.0204(6) 0.0161(5) -0.0022(4) 0.0052(4) -0.0044(5)
C6 0.0186(6) 0.0201(6) 0.0202(6) 0.0007(5) 0.0040(4) -0.0024(5)
C7 0.0147(5) 0.0288(7) 0.0237(6) 0.0005(5) 0.0044(4) -0.0051(5)
C8 0.0226(6) 0.0269(7) 0.0272(7) -0.0053(5) 0.0068(5) 0.0041(5)
C9 0.0158(5) 0.0251(7) 0.0234(6) -0.0015(5) 0.0034(5) 0.0030(5)
O1W 0.0232(5) 0.0182(5) 0.0418(6) -0.0017(4) 0.0155(4) 0.0001(4)

loop_
_atom_type_symbol
_atom_type_description
_atom_type_scat_dispersion_real
_atom_type_scat_dispersion_imag
_atom_type_scat_source
C C 0.0033 0.0016 'International Tables Vol C Tables 4.2.6.8 and 6.1.1.4'
H H 0.0000 0.0000 'International Tables Vol C Tables 4.2.6.8 and 6.1.1.4'
N N 0.0061 0.0033 'International Tables Vol C Tables 4.2.6.8 and 6.1.1.4'
Cl Cl 0.1484 0.1585 'International Tables Vol C Tables 4.2.6.8 and 6.1.1.4'
O O 0.0106 0.0060 'International Tables Vol C Tables 4.2.6.8 and 6.1.1.4'

loop_
_geom_angle_atom_site_label_1
_geom_angle_atom_site_label_2
_geom_angle_atom_site_label_3
_geom_angle_site_symmetry_1
_geom_angle_site_symmetry_3
_geom_angle
C4 N1 C3 . . 113.58(9)
C4 N1 H1NA . . 108.5(11)
C3 N1 H1NA . . 106.7(11)
C4 N1 H1NB . . 110.1(10)
C3 N1 H1NB . . 108.0(10)
H1NA N1 H1NB . . 109.9(14)
C8 N2 C7 . . 116.79(11)
C3 C1 C2 3_667 . 111.21(10)
C3 C1 H1A 3_667 . 109.4
C2 C1 H1A . . 109.4
C3 C1 H1B 3_667 . 109.4
C2 C1 H1B . . 109.4
H1A C1 H1B . . 108.0
C3 C2 C1 . . 110.33(9)
C3 C2 H2A . . 109.6
C1 C2 H2A . . 109.6
C3 C2 H2B . . 109.6
C1 C2 H2B . . 109.6
H2A C2 H2B . . 108.1
N1 C3 C2 . . 111.53(9)
N1 C3 C1 . 3_667 107.82(9)
C2 C3 C1 . 3_667 110.72(10)
N1 C3 H3 . . 108.9
C2 C3 H3 . . 108.9
C1 C3 H3 3_667 . 108.9
N1 C4 C5 . . 113.32(10)
N1 C4 H4A . . 108.9
C5 C4 H4A . . 108.9
N1 C4 H4B . . 108.9
C5 C4 H4B . . 108.9
H4A C4 H4B . . 107.7
C9 C5 C6 . . 117.74(11)
C9 C5 C4 . . 124.99(11)
C6 C5 C4 . . 117.26(11)
C7 C6 C5 . . 119.38(12)
C7 C6 H6 . . 120.3
C5 C6 H6 . . 120.3
N2 C7 C6 . . 123.30(12)
N2 C7 H7 . . 118.3
C6 C7 H7 . . 118.3
N2 C8 C9 . . 124.02(13)
N2 C8 H8 . . 118.0
C9 C8 H8 . . 118.0
C5 C9 C8 . . 118.76(12)
C5 C9 H9 . . 120.6
C8 C9 H9 . . 120.6
H1WA O1W H1WB . . 104(2)

loop_
_geom_bond_atom_site_label_1
_geom_bond_atom_site_label_2
_geom_bond_site_symmetry_2
_geom_bond_distance
N1 C4 . 1.4839(15)
N1 C3 . 1.5037(14)
N1 H1NA . 0.878(18)
N1 H1NB . 0.952(17)
N2 C8 . 1.3361(17)
N2 C7 . 1.3378(18)
C1 C3 3_667 1.5257(16)
C1 C2 . 1.5311(16)
C1 H1A . 0.9900
C1 H1B . 0.9900
C2 C3 . 1.5234(17)
C2 H2A . 0.9900
C2 H2B . 0.9900
C3 C1 3_667 1.5257(16)
C3 H3 . 1.0000
C4 C5 . 1.5047(16)
C4 H4A . 0.9900
C4 H4B . 0.9900
C5 C9 . 1.3812(18)
C5 C6 . 1.3955(16)
C6 C7 . 1.3814(17)
C6 H6 . 0.9500
C7 H7 . 0.9500
C8 C9 . 1.3883(17)
C8 H8 . 0.9500
C9 H9 . 0.9500
O1W H1WA . 0.78(2)
O1W H1WB . 0.86(2)

loop_
_geom_hbond_atom_site_label_D
_geom_hbond_atom_site_label_H
_geom_hbond_atom_site_label_A
_geom_hbond_site_symmetry_A
_geom_hbond_distance_DH
_geom_hbond_distance_HA
_geom_hbond_distance_DA
_geom_hbond_angle_DHA
_geom_hbond_publ_flag
N1 H1NA O1W . 0.878(18) 1.881(18) 2.7456(15) 168.1(16) y
N1 H1NB Cl1 . 0.952(17) 2.167(18) 3.1166(11) 174.8(13) y
C4 H4A Cl1 1_554 0.99 2.64 3.6133(13) 168.3 y
C4 H4B Cl1 3_567 0.99 2.64 3.5788(13) 158.3 y
O1W H1WA Cl1 4_565 0.78(2) 2.37(2) 3.1444(11) 170.8(18) y
O1W H1WB N2 1_655 0.86(2) 1.99(2) 2.8242(15) 161(2) y
C8 H8 Cg1 4_566 0.95 2.74 3.3882(15) 126 y

loop_
_geom_torsion_atom_site_label_1
_geom_torsion_atom_site_label_2
_geom_torsion_atom_site_label_3
_geom_torsion_atom_site_label_4
_geom_torsion_site_symmetry_1
_geom_torsion_site_symmetry_4
_geom_torsion
C3 C1 C2 C3 3_667 . -56.73(15)
C4 N1 C3 C2 . . 61.58(13)
C4 N1 C3 C1 . 3_667 -176.66(10)
C1 C2 C3 N1 . . 176.51(10)
C1 C2 C3 C1 . 3_667 56.44(15)
C3 N1 C4 C5 . . -177.89(10)
N1 C4 C5 C9 . . -14.96(18)
N1 C4 C5 C6 . . 165.94(11)
C9 C5 C6 C7 . . 0.35(18)
C4 C5 C6 C7 . . 179.52(12)
C8 N2 C7 C6 . . -1.06(19)
C5 C6 C7 N2 . . 0.4(2)
C7 N2 C8 C9 . . 1.0(2)
C6 C5 C9 C8 . . -0.41(19)
C4 C5 C9 C8 . . -179.51(12)
N2 C8 C9 C5 . . -0.3(2)

_cod_database_fobs_code 2241851
